data_4130042
loop_
_publ_author_name
'Bu\&s, Florenz'
'Mehlmann, Paul'
'M\"uck-Lichtenfeld, Christian'
'Bergander, Klaus'
'Dielmann, Fabian'

_publ_section_title
;
 Reversible Carbon Dioxide Binding by Simple Lewis Base Adducts with
 Electron-Rich Phosphines.
;
_journal_issue 6
_journal_name_full 'Journal of the American Chemical Society'
_journal_page_first 1840
_journal_page_last 1843
_journal_paper_doi 10.1021/jacs.5b13116
_journal_volume 138
_journal_year 2016
_chemical_formula_moiety 'C50 H94 Cl4 N12 P2 Pd2'
_chemical_formula_sum 'C50 H94 Cl4 N12 P2 Pd2'
_chemical_formula_weight 1279.91
_space_group_crystal_system triclinic
_space_group_IT_number 2
_space_group_name_Hall '-P 1'
_space_group_name_H-M_alt 'P -1'
_atom_sites_solution_hydrogens geom
_atom_sites_solution_primary iterative
_audit_creation_date 2015-09-21
_audit_creation_method
;
Olex2 1.2
(compiled 2013.11.15 svn.r2834 for OlexSys, GUI svn.r4720)
;
_cell_angle_alpha 70.7991(7)
_cell_angle_beta 70.3104(8)
_cell_angle_gamma 88.7659(7)
_cell_formula_units_Z 1
_cell_length_a 10.7627(2)
_cell_length_b 11.3637(2)
_cell_length_c 14.0991(2)
_cell_measurement_reflns_used 7593
_cell_measurement_temperature 100(2)
_cell_measurement_theta_max 28.248
_cell_measurement_theta_min 2.594
_cell_volume 1525.49(5)
_computing_cell_refinement 'Bruker SAINT'
_computing_data_collection 'Bruker APEX2'
_computing_data_reduction 'Bruker SAINT'
_computing_molecular_graphics 'Olex2 (Dolomanov et al., 2009)'
_computing_publication_material 'Olex2 (Dolomanov et al., 2009)'
_computing_structure_refinement 'ShelXL (Sheldrick, 2008)'
_computing_structure_solution
;
Superflip (Palatinus & Chapuis, 2007;Palatinus & van der Lee, 2008;
Palatinus et al., 2012)
;
_diffrn_ambient_temperature 100.01
_diffrn_measured_fraction_theta_full 0.997
_diffrn_measured_fraction_theta_max 0.995
_diffrn_measurement_device_type 'Bruker APEX-II CCD'
_diffrn_measurement_method '\f and \w scans'
_diffrn_radiation_type MoK\a
_diffrn_radiation_wavelength 0.71073
_diffrn_reflns_av_R_equivalents 0.0201
_diffrn_reflns_av_unetI/netI 0.0278
_diffrn_reflns_Laue_measured_fraction_full 0.997
_diffrn_reflns_Laue_measured_fraction_max 0.995
_diffrn_reflns_limit_h_max 14
_diffrn_reflns_limit_h_min -12
_diffrn_reflns_limit_k_max 15
_diffrn_reflns_limit_k_min -15
_diffrn_reflns_limit_l_max 18
_diffrn_reflns_limit_l_min -18
_diffrn_reflns_number 15330
_diffrn_reflns_point_group_measured_fraction_full 0.997
_diffrn_reflns_point_group_measured_fraction_max 0.995
_diffrn_reflns_theta_full 25.242
_diffrn_reflns_theta_max 28.259
_diffrn_reflns_theta_min 2.904
_diffrn_standards_number 0
_exptl_absorpt_coefficient_mu 0.860
_exptl_absorpt_correction_T_max 1.0000
_exptl_absorpt_correction_T_min 0.9211
_exptl_absorpt_correction_type multi-scan
_exptl_absorpt_process_details
;
SADABS-2008/1 (Bruker,2008) was used for absorption correction.
wR2(int) was 0.0655 before and 0.0290 after correction.
The Ratio of minimum to maximum transmission is 0.9211.
The \l/2 correction factor is 0.00150.
;
_exptl_crystal_colour orange
_exptl_crystal_colour_primary orange
_exptl_crystal_density_diffrn 1.393
_exptl_crystal_description block
_exptl_crystal_F_000 668
_exptl_crystal_size_max 0.24
_exptl_crystal_size_mid 0.13
_exptl_crystal_size_min 0.11
_refine_diff_density_max 0.731
_refine_diff_density_min -0.317
_refine_diff_density_rms 0.069
_refine_ls_extinction_method none
_refine_ls_goodness_of_fit_ref 1.041
_refine_ls_hydrogen_treatment constr
_refine_ls_matrix_type full
_refine_ls_number_parameters 330
_refine_ls_number_reflns 7516
_refine_ls_number_restraints 0
_refine_ls_restrained_S_all 1.041
_refine_ls_R_factor_all 0.0305
_refine_ls_R_factor_gt 0.0257
_refine_ls_shift/su_max 0.002
_refine_ls_shift/su_mean 0.000
_refine_ls_structure_factor_coef Fsqd
_refine_ls_weighting_details 'w=1/[\s^2^(Fo^2^)+(0.0244P)^2^+0.9682P] where P=(Fo^2^+2Fc^2^)/3'
_refine_ls_weighting_scheme calc
_refine_ls_wR_factor_gt 0.0582
_refine_ls_wR_factor_ref 0.0603
_reflns_Friedel_coverage 0.000
_reflns_number_gt 6739
_reflns_number_total 7516
_reflns_threshold_expression 'I > 2\s(I)'
_cod_data_source_file ja5b13116_si_004.cif
_cod_data_source_block compound7
_cod_database_code 4130042
_shelxl_version_number 2013-4
_shelx_space_group_comment
;
The symmetry employed for this shelxl refinement is uniquely defined
by the following loop, which should always be used as a source of
symmetry information in preference to the above space-group names.
They are only intended as comments.
;
_olex2_refinement_description
;
1. Others
 Fixed Uiso: H4A(0.034) H4B(0.034) H4C(0.034) H5A(0.049) H5B(0.049) H5C(0.049)
 H6(0.02) H7A(0.032) H7B(0.032) H7C(0.032) H8A(0.042) H8B(0.042) H8C(0.042)
 H9(0.02) H10A(0.04) H10B(0.04) H10C(0.04) H11A(0.037) H11B(0.037) H11C(0.037)
 H15A(0.037) H15B(0.037) H15C(0.037) H16A(0.032) H16B(0.032) H16C(0.032)
 H17(0.02) H18A(0.037) H18B(0.037) H18C(0.037) H19A(0.037) H19B(0.037)
 H19C(0.037) H20(0.021) H21A(0.048) H21B(0.048) H21C(0.048) H22A(0.043)
 H22B(0.043) H22C(0.043) H23(0.019) H24A(0.034) H24B(0.034) H24C(0.034)
 H25A(0.034) H25B(0.034) H25C(0.034)
 Fixed X: H4A(0.619) H4B(0.4653) H4C(0.5762) H5A(0.2772) H5B(0.3229)
 H5C(0.3611) H6(0.8529) H7A(0.9489) H7B(0.8573) H7C(0.8086) H8A(0.7252)
 H8B(0.8553) H8C(0.7139) H9(0.5274) H10A(0.2767) H10B(0.3087) H10C(0.3788)
 H11A(0.4909) H11B(0.392) H11C(0.3411) H15A(0.8628) H15B(0.8314) H15C(0.7136)
 H16A(0.7722) H16B(0.8593) H16C(0.9232) H17(0.6737) H18A(0.5028) H18B(0.5315)
 H18C(0.5859) H19A(0.7758) H19B(0.8864) H19C(0.8109) H20(0.7516) H21A(0.6779)
 H21B(0.6663) H21C(0.5776) H22A(0.9776) H22B(0.9135) H22C(0.9267) H23(0.928)
 H24A(0.9496) H24B(1.0395) H24C(1.0529) H25A(0.7098) H25B(0.8276) H25C(0.7506)
 Fixed Y: H4A(0.2573) H4B(0.2072) H4C(0.1114) H5A(0.2898) H5B(0.2928)
 H5C(0.4116) H6(0.1525) H7A(0.1756) H7B(0.2881) H7C(0.1677) H8A(-0.0431) H8B(-
 0.0405) H8C(-0.0294) H9(0.3041) H10A(0.2044) H10B(0.2295) H10C(0.1245)
 H11A(0.4939) H11B(0.4625) H11C(0.4372) H15A(0.6977) H15B(0.6559) H15C(0.6873)
 H16A(0.3597) H16B(0.4918) H16C(0.3647) H17(0.4945) H18A(0.5397) H18B(0.6476)
 H18C(0.6692) H19A(0.6838) H19B(0.6171) H19C(0.7227) H20(0.1304) H21A(0.181)
 H21B(0.0441) H21C(0.1478) H22A(0.1875) H22B(0.0541) H22C(0.1723) H23(0.1242)
 H24A(0.0559) H24B(0.0109) H24C(0.155) H25A(0.0113) H25B(-0.0769) H25C(-0.0395)
 Fixed Z: H4A(-0.1496) H4B(-0.0878) H4C(-0.083) H5A(0.1386) H5B(0.0173)
 H5C(0.0427) H6(0.0395) H7A(-0.1368) H7B(-0.1336) H7C(-0.1517) H8A(0.1175)
 H8B(0.0188) H8C(0.0042) H9(0.286) H10A(0.3036) H10B(0.3986) H10C(0.3523)
 H11A(0.1652) H11B(0.2861) H11C(0.1995) H15A(0.3629) H15B(0.4893) H15C(0.4426)
 H16A(0.6766) H16B(0.6078) H16C(0.6021) H17(0.2528) H18A(0.3893) H18B(0.2755)
 H18C(0.3616) H19A(0.1335) H19B(0.1791) H19C(0.2215) H20(0.5068) H21A(0.7022)
 H21B(0.6952) H21C(0.6508) H22A(0.483) H22B(0.5722) H22C(0.6073) H23(0.3481)
 H24A(0.1651) H24B(0.2381) H24C(0.1653) H25A(0.4235) H25B(0.4083) H25C(0.3249)
;

loop_
_space_group_symop_operation_xyz
'x, y, z'
'-x, -y, -z'

loop_
_atom_site_label
_atom_site_type_symbol
_atom_site_fract_x
_atom_site_fract_y
_atom_site_fract_z
_atom_site_U_iso_or_equiv
_atom_site_adp_type
_atom_site_occupancy
_atom_site_site_symmetry_order
_atom_site_calc_flag
_atom_site_refinement_flags_posn
Pd1 Pd 0.95474(2) 0.39525(2) 0.13674(2) 0.01166(4) Uani 1 1 d .
Cl1 Cl 0.86106(4) 0.43998(4) 0.00297(3) 0.01744(9) Uani 1 1 d .
Cl2 Cl 1.04873(4) 0.37449(4) 0.26669(3) 0.01882(9) Uani 1 1 d .
P1 P 0.79801(4) 0.24208(4) 0.25332(3) 0.01084(8) Uani 1 1 d .
N1 N 0.71317(14) 0.18508(13) 0.20254(11) 0.0138(3) Uani 1 1 d .
N2 N 0.66597(14) 0.18527(13) 0.05073(10) 0.0133(3) Uani 1 1 d .
N3 N 0.52372(14) 0.26841(14) 0.15691(11) 0.0155(3) Uani 1 1 d .
N4 N 0.70446(14) 0.27900(13) 0.35493(10) 0.0130(3) Uani 1 1 d .
N5 N 0.74190(14) 0.47773(13) 0.37237(11) 0.0135(3) Uani 1 1 d .
N6 N 0.77145(14) 0.31109(13) 0.49183(11) 0.0136(3) Uani 1 1 d .
C1 C 0.64106(17) 0.21602(15) 0.14125(12) 0.0130(3) Uani 1 1 d .
C2 C 0.56182(17) 0.21687(17) 0.01190(13) 0.0172(3) Uani 1 1 d .
C3 C 0.47340(18) 0.26770(18) 0.07717(13) 0.0191(4) Uani 1 1 d .
C4 C 0.55498(19) 0.1964(2) -0.08546(14) 0.0228(4) Uani 1 1 d .
H4A H 0.6190 0.2573 -0.1496 0.034 Uiso 1 1 calc GR
H4B H 0.4653 0.2072 -0.0878 0.034 Uiso 1 1 calc GR
H4C H 0.5762 0.1114 -0.0830 0.034 Uiso 1 1 calc GR
C5 C 0.3479(2) 0.3200(2) 0.06818(16) 0.0324(5) Uani 1 1 d .
H5A H 0.2772 0.2898 0.1386 0.049 Uiso 1 1 calc GR
H5B H 0.3229 0.2928 0.0173 0.049 Uiso 1 1 calc GR
H5C H 0.3611 0.4116 0.0427 0.049 Uiso 1 1 calc GR
C6 C 0.79044(18) 0.13430(17) 0.00614(13) 0.0167(3) Uani 1 1 d .
H6 H 0.8529 0.1525 0.0395 0.020 Uiso 1 1 calc R
C7 C 0.85729(19) 0.19703(18) -0.11481(14) 0.0211(4) Uani 1 1 d .
H7A H 0.9489 0.1756 -0.1368 0.032 Uiso 1 1 calc GR
H7B H 0.8573 0.2881 -0.1336 0.032 Uiso 1 1 calc GR
H7C H 0.8086 0.1677 -0.1517 0.032 Uiso 1 1 calc GR
C8 C 0.7693(2) -0.00722(18) 0.03961(16) 0.0283(4) Uani 1 1 d .
H8A H 0.7252 -0.0431 0.1175 0.042 Uiso 1 1 calc GR
H8B H 0.8553 -0.0405 0.0188 0.042 Uiso 1 1 calc GR
H8C H 0.7139 -0.0294 0.0042 0.042 Uiso 1 1 calc GR
C9 C 0.45959(18) 0.30416(17) 0.25189(13) 0.0168(3) Uani 1 1 d .
H9 H 0.5274 0.3041 0.2860 0.020 Uiso 1 1 calc R
C10 C 0.3458(2) 0.20698(19) 0.33391(15) 0.0267(4) Uani 1 1 d .
H10A H 0.2767 0.2044 0.3036 0.040 Uiso 1 1 calc GR
H10B H 0.3087 0.2295 0.3986 0.040 Uiso 1 1 calc GR
H10C H 0.3788 0.1245 0.3523 0.040 Uiso 1 1 calc GR
C11 C 0.4171(2) 0.43620(18) 0.22310(17) 0.0250(4) Uani 1 1 d .
H11A H 0.4909 0.4939 0.1652 0.037 Uiso 1 1 calc GR
H11B H 0.3920 0.4625 0.2861 0.037 Uiso 1 1 calc GR
H11C H 0.3411 0.4372 0.1995 0.037 Uiso 1 1 calc GR
C12 C 0.74017(16) 0.35075(15) 0.40085(12) 0.0125(3) Uani 1 1 d .
C13 C 0.77931(17) 0.51785(16) 0.44360(13) 0.0155(3) Uani 1 1 d .
C14 C 0.79795(17) 0.41410(16) 0.51763(13) 0.0157(3) Uani 1 1 d .
C15 C 0.7984(2) 0.65105(18) 0.43376(16) 0.0244(4) Uani 1 1 d .
H15A H 0.8628 0.6977 0.3629 0.037 Uiso 1 1 calc GR
H15B H 0.8314 0.6559 0.4893 0.037 Uiso 1 1 calc GR
H15C H 0.7136 0.6873 0.4426 0.037 Uiso 1 1 calc GR
C16 C 0.8419(2) 0.40695(18) 0.60887(14) 0.0210(4) Uani 1 1 d .
H16A H 0.7722 0.3597 0.6766 0.032 Uiso 1 1 calc GR
H16B H 0.8593 0.4918 0.6078 0.032 Uiso 1 1 calc GR
H16C H 0.9232 0.3647 0.6021 0.032 Uiso 1 1 calc GR
C17 C 0.69561(18) 0.55308(16) 0.28591(13) 0.0165(3) Uani 1 1 d .
H17 H 0.6737 0.4945 0.2528 0.020 Uiso 1 1 calc R
C18 C 0.5675(2) 0.60724(19) 0.33222(16) 0.0250(4) Uani 1 1 d .
H18A H 0.5028 0.5397 0.3893 0.037 Uiso 1 1 calc GR
H18B H 0.5315 0.6476 0.2755 0.037 Uiso 1 1 calc GR
H18C H 0.5859 0.6692 0.3616 0.037 Uiso 1 1 calc GR
C19 C 0.8017(2) 0.65310(18) 0.19712(15) 0.0244(4) Uani 1 1 d .
H19A H 0.7758 0.6838 0.1335 0.037 Uiso 1 1 calc GR
H19B H 0.8864 0.6171 0.1791 0.037 Uiso 1 1 calc GR
H19C H 0.8109 0.7227 0.2215 0.037 Uiso 1 1 calc GR
C20 C 0.77313(19) 0.17712(16) 0.54921(13) 0.0177(4) Uani 1 1 d .
H20 H 0.7516 0.1304 0.5068 0.021 Uiso 1 1 calc R
C21 C 0.6640(2) 0.13362(19) 0.65918(15) 0.0318(5) Uani 1 1 d .
H21A H 0.6779 0.1810 0.7022 0.048 Uiso 1 1 calc GR
H21B H 0.6663 0.0441 0.6952 0.048 Uiso 1 1 calc GR
H21C H 0.5776 0.1478 0.6508 0.048 Uiso 1 1 calc GR
C22 C 0.9100(2) 0.14486(19) 0.55330(17) 0.0290(5) Uani 1 1 d .
H22A H 0.9776 0.1875 0.4830 0.043 Uiso 1 1 calc GR
H22B H 0.9135 0.0541 0.5722 0.043 Uiso 1 1 calc GR
H22C H 0.9267 0.1723 0.6073 0.043 Uiso 1 1 calc GR
C23 C 0.88375(18) 0.10529(16) 0.30193(13) 0.0160(3) Uani 1 1 d .
H23 H 0.9280 0.1242 0.3481 0.019 Uiso 1 1 calc R
C24 C 0.9911(2) 0.07943(18) 0.20925(15) 0.0229(4) Uani 1 1 d .
H24A H 0.9496 0.0559 0.1651 0.034 Uiso 1 1 calc GR
H24B H 1.0395 0.0109 0.2381 0.034 Uiso 1 1 calc GR
H24C H 1.0529 0.1550 0.1653 0.034 Uiso 1 1 calc GR
C25 C 0.7840(2) -0.01035(17) 0.37086(15) 0.0226(4) Uani 1 1 d .
H25A H 0.7098 0.0113 0.4235 0.034 Uiso 1 1 calc GR
H25B H 0.8276 -0.0769 0.4083 0.034 Uiso 1 1 calc GR
H25C H 0.7506 -0.0395 0.3249 0.034 Uiso 1 1 calc GR

loop_
_atom_site_aniso_label
_atom_site_aniso_U_11
_atom_site_aniso_U_22
_atom_site_aniso_U_33
_atom_site_aniso_U_23
_atom_site_aniso_U_13
_atom_site_aniso_U_12
Pd1 0.01313(7) 0.01204(7) 0.00999(6) -0.00428(4) -0.00378(4) 0.00208(4)
Cl1 0.0191(2) 0.0169(2) 0.01437(18) -0.00060(15) -0.00788(15) -0.00237(15)
Cl2 0.0159(2) 0.0280(2) 0.01392(18) -0.00816(16) -0.00585(15) 0.00110(16)
P1 0.0143(2) 0.01023(19) 0.00897(17) -0.00432(15) -0.00437(15) 0.00373(15)
N1 0.0178(7) 0.0120(7) 0.0131(6) -0.0056(5) -0.0061(5) 0.0019(5)
N2 0.0137(7) 0.0168(7) 0.0100(6) -0.0065(5) -0.0030(5) 0.0015(5)
N3 0.0143(7) 0.0211(8) 0.0120(6) -0.0076(6) -0.0040(5) 0.0044(6)
N4 0.0151(7) 0.0128(7) 0.0111(6) -0.0058(5) -0.0031(5) 0.0024(5)
N5 0.0161(7) 0.0117(7) 0.0141(6) -0.0059(5) -0.0056(5) 0.0027(5)
N6 0.0182(7) 0.0136(7) 0.0109(6) -0.0066(5) -0.0054(5) 0.0038(5)
C1 0.0160(8) 0.0104(7) 0.0108(7) -0.0029(6) -0.0030(6) -0.0005(6)
C2 0.0151(8) 0.0243(9) 0.0127(7) -0.0063(7) -0.0055(6) 0.0014(7)
C3 0.0171(9) 0.0272(10) 0.0141(8) -0.0073(7) -0.0065(6) 0.0034(7)
C4 0.0215(9) 0.0351(11) 0.0162(8) -0.0117(8) -0.0090(7) 0.0033(8)
C5 0.0206(10) 0.0601(15) 0.0248(10) -0.0215(10) -0.0119(8) 0.0151(10)
C6 0.0168(8) 0.0199(9) 0.0152(8) -0.0096(7) -0.0045(6) 0.0044(7)
C7 0.0184(9) 0.0276(10) 0.0169(8) -0.0118(7) -0.0017(7) 0.0019(7)
C8 0.0357(12) 0.0202(10) 0.0260(10) -0.0097(8) -0.0056(8) 0.0066(8)
C9 0.0171(8) 0.0207(9) 0.0147(8) -0.0108(7) -0.0037(6) 0.0038(7)
C10 0.0293(11) 0.0274(10) 0.0174(9) -0.0095(8) 0.0014(7) -0.0023(8)
C11 0.0214(10) 0.0231(10) 0.0341(10) -0.0148(8) -0.0097(8) 0.0060(8)
C12 0.0125(8) 0.0131(8) 0.0109(7) -0.0051(6) -0.0020(6) 0.0023(6)
C13 0.0153(8) 0.0166(8) 0.0183(8) -0.0110(7) -0.0053(6) 0.0022(6)
C14 0.0161(8) 0.0184(8) 0.0160(8) -0.0113(7) -0.0044(6) 0.0030(6)
C15 0.0294(11) 0.0184(9) 0.0337(10) -0.0146(8) -0.0160(8) 0.0054(8)
C16 0.0253(10) 0.0238(9) 0.0213(9) -0.0134(7) -0.0117(7) 0.0058(7)
C17 0.0194(9) 0.0138(8) 0.0175(8) -0.0051(6) -0.0082(7) 0.0044(6)
C18 0.0228(10) 0.0286(10) 0.0299(10) -0.0144(8) -0.0134(8) 0.0124(8)
C19 0.0315(11) 0.0161(9) 0.0214(9) -0.0033(7) -0.0069(8) 0.0004(8)
C20 0.0289(10) 0.0131(8) 0.0122(7) -0.0056(6) -0.0074(7) 0.0054(7)
C21 0.0525(14) 0.0182(10) 0.0149(9) -0.0054(7) 0.0004(9) -0.0019(9)
C22 0.0411(13) 0.0246(10) 0.0299(10) -0.0100(8) -0.0231(9) 0.0144(9)
C23 0.0222(9) 0.0144(8) 0.0154(8) -0.0072(6) -0.0097(7) 0.0073(7)
C24 0.0281(10) 0.0251(10) 0.0208(9) -0.0127(7) -0.0113(7) 0.0162(8)
C25 0.0362(11) 0.0128(8) 0.0198(9) -0.0045(7) -0.0123(8) 0.0061(7)

loop_
_atom_type_symbol
_atom_type_description
_atom_type_scat_dispersion_real
_atom_type_scat_dispersion_imag
_atom_type_scat_source
C C 0.0033 0.0016 'International Tables Vol C Tables 4.2.6.8 and 6.1.1.4'
H H 0.0000 0.0000 'International Tables Vol C Tables 4.2.6.8 and 6.1.1.4'
Cl Cl 0.1484 0.1585 'International Tables Vol C Tables 4.2.6.8 and 6.1.1.4'
N N 0.0061 0.0033 'International Tables Vol C Tables 4.2.6.8 and 6.1.1.4'
P P 0.1023 0.0942 'International Tables Vol C Tables 4.2.6.8 and 6.1.1.4'
Pd Pd -0.9988 1.0072 'International Tables Vol C Tables 4.2.6.8 and 6.1.1.4'

loop_
_geom_angle_atom_site_label_1
_geom_angle_atom_site_label_2
_geom_angle_atom_site_label_3
_geom_angle
_geom_angle_site_symmetry_3
Cl1 Pd1 Cl1 84.498(15) 2_765
Cl2 Pd1 Cl1 173.621(16) .
Cl2 Pd1 Cl1 91.762(15) 2_765
P1 Pd1 Cl1 176.210(16) 2_765
P1 Pd1 Cl1 94.378(15) .
P1 Pd1 Cl2 89.677(15) .
Pd1 Cl1 Pd1 95.504(15) 2_765
N1 P1 Pd1 115.20(5) .
N1 P1 N4 112.08(8) .
N1 P1 C23 100.24(8) .
N4 P1 Pd1 112.41(5) .
N4 P1 C23 109.11(7) .
C23 P1 Pd1 106.80(6) .
C1 N1 P1 142.68(13) .
C1 N2 C2 109.13(14) .
C1 N2 C6 120.79(14) .
C2 N2 C6 129.99(14) .
C1 N3 C3 109.54(14) .
C1 N3 C9 121.90(14) .
C3 N3 C9 128.20(15) .
C12 N4 P1 127.29(12) .
C12 N5 C13 109.68(14) .
C12 N5 C17 122.14(14) .
C13 N5 C17 127.85(14) .
C12 N6 C14 109.78(14) .
C12 N6 C20 121.64(14) .
C14 N6 C20 128.57(14) .
N1 C1 N2 123.36(16) .
N1 C1 N3 129.86(15) .
N3 C1 N2 106.37(14) .
N2 C2 C4 124.09(16) .
C3 C2 N2 107.96(15) .
C3 C2 C4 127.94(17) .
N3 C3 C5 124.21(16) .
C2 C3 N3 106.99(15) .
C2 C3 C5 128.75(17) .
N2 C6 C7 113.36(14) .
N2 C6 C8 110.73(15) .
C8 C6 C7 112.47(15) .
N3 C9 C10 110.88(15) .
N3 C9 C11 112.33(14) .
C11 C9 C10 112.50(16) .
N4 C12 N5 126.96(15) .
N4 C12 N6 126.67(15) .
N5 C12 N6 106.15(14) .
N5 C13 C15 124.50(16) .
C14 C13 N5 107.15(15) .
C14 C13 C15 128.32(16) .
N6 C14 C16 124.73(15) .
C13 C14 N6 107.18(14) .
C13 C14 C16 128.07(16) .
N5 C17 C18 110.30(14) .
N5 C17 C19 112.89(15) .
C19 C17 C18 112.44(15) .
N6 C20 C21 111.02(15) .
N6 C20 C22 112.45(15) .
C21 C20 C22 113.19(16) .
C24 C23 P1 111.70(11) .
C25 C23 P1 110.51(13) .
C25 C23 C24 110.68(15) .

loop_
_geom_bond_atom_site_label_1
_geom_bond_atom_site_label_2
_geom_bond_distance
_geom_bond_site_symmetry_2
Pd1 Cl1 2.3367(4) .
Pd1 Cl1 2.5335(4) 2_765
Pd1 Cl2 2.3218(4) .
Pd1 P1 2.2255(4) .
Cl1 Pd1 2.5335(4) 2_765
P1 N1 1.5928(15) .
P1 N4 1.6271(14) .
P1 C23 1.8442(17) .
N1 C1 1.309(2) .
N2 C1 1.372(2) .
N2 C2 1.397(2) .
N2 C6 1.471(2) .
N3 C1 1.365(2) .
N3 C3 1.405(2) .
N3 C9 1.469(2) .
N4 C12 1.327(2) .
N5 C12 1.363(2) .
N5 C13 1.400(2) .
N5 C17 1.474(2) .
N6 C12 1.366(2) .
N6 C14 1.396(2) .
N6 C20 1.473(2) .
C2 C3 1.350(3) .
C2 C4 1.491(2) .
C3 C5 1.491(3) .
C6 C7 1.526(2) .
C6 C8 1.518(3) .
C9 C10 1.523(2) .
C9 C11 1.523(3) .
C13 C14 1.357(2) .
C13 C15 1.486(2) .
C14 C16 1.492(2) .
C17 C18 1.526(3) .
C17 C19 1.523(2) .
C20 C21 1.524(3) .
C20 C22 1.525(3) .
C23 C24 1.533(2) .
C23 C25 1.530(3) .
